data_7201262
loop_
_publ_author_name
'Yin, Pei-Xiu'
'Li, Zhao-Ji'
'Zhang, Jian'
'Zhang, Lei'
'Lin, Qi-Pu'
'Qin, Ye-Yan'
'Yao, Yuan-Gen'

_publ_section_title
;
 Protonated 3-amino-1,2,4-triazole templated luminescent lanthanide
 isophthalates with a rare (3,6)-connected topology
;
_journal_issue 12
_journal_name_full CrystEngComm
_journal_page_first 2734
_journal_paper_doi 10.1039/b907107e
_journal_volume 11
_journal_year 2009
_chemical_formula_moiety 'C16 H10 O9 Tb, C2 H5 N4'
_chemical_formula_sum 'C18 H15 N4 O9 Tb'
_chemical_formula_weight 590.27
_chemical_name_systematic
;
?
;
_space_group_IT_number 33
_symmetry_cell_setting orthorhombic
_symmetry_space_group_name_Hall 'P 2c -2n'
_symmetry_space_group_name_H-M 'P n a 21'
_atom_sites_solution_hydrogens geom
_atom_sites_solution_primary direct
_atom_sites_solution_secondary difmap
_audit_creation_method SHELXL-97
_cell_angle_alpha 90.00
_cell_angle_beta 90.00
_cell_angle_gamma 90.00
_cell_formula_units_Z 4
_cell_length_a 9.987(3)
_cell_length_b 13.172(4)
_cell_length_c 14.290(4)
_cell_measurement_reflns_used 1466
_cell_measurement_temperature 293(2)
_cell_measurement_theta_max 27.4294
_cell_measurement_theta_min 2.1021
_cell_volume 1879.8(10)
_computing_cell_refinement 'Bruker XSCANS'
_computing_data_collection 'Bruker XSCANS'
_computing_data_reduction 'Bruker SHELXTL'
_computing_molecular_graphics 'Bruker SHELXTL'
_computing_publication_material 'Bruker SHELXTL'
_computing_structure_refinement 'SHELXL-97 (Sheldrick, 1997)'
_computing_structure_solution 'SHELXS-97 (Sheldrick, 1990)'
_diffrn_ambient_temperature 293(2)
_diffrn_measured_fraction_theta_full 0.998
_diffrn_measured_fraction_theta_max 0.998
_diffrn_measurement_device_type 'Bruker P4'
_diffrn_measurement_method '\w scans'
_diffrn_radiation_monochromator graphite
_diffrn_radiation_source 'fine-focus sealed tube'
_diffrn_radiation_type MoK\a
_diffrn_radiation_wavelength 0.71073
_diffrn_reflns_av_R_equivalents 0.0408
_diffrn_reflns_av_sigmaI/netI 0.0407
_diffrn_reflns_limit_h_max 12
_diffrn_reflns_limit_h_min -12
_diffrn_reflns_limit_k_max 14
_diffrn_reflns_limit_k_min -17
_diffrn_reflns_limit_l_max 18
_diffrn_reflns_limit_l_min -16
_diffrn_reflns_number 13896
_diffrn_reflns_theta_full 27.50
_diffrn_reflns_theta_max 27.50
_diffrn_reflns_theta_min 2.56
_diffrn_standards_decay_% 0
_diffrn_standards_interval_count 0
_diffrn_standards_interval_time .
_diffrn_standards_number 0
_exptl_absorpt_coefficient_mu 3.827
_exptl_absorpt_correction_T_max 0.465
_exptl_absorpt_correction_T_min 0.396
_exptl_absorpt_correction_type multi-scan
_exptl_absorpt_process_details crystalclear
_exptl_crystal_colour Colorless
_exptl_crystal_density_diffrn 2.086
_exptl_crystal_density_method 'not measured'
_exptl_crystal_description Prism
_exptl_crystal_F_000 1152
_exptl_crystal_size_max 0.2600
_exptl_crystal_size_mid 0.2100
_exptl_crystal_size_min 0.2000
_refine_diff_density_max 1.379
_refine_diff_density_min -1.158
_refine_diff_density_rms 0.127
_refine_ls_abs_structure_details 'Flack H D (1983), Acta Cryst. A39, 876-881'
_refine_ls_abs_structure_Flack 0.56(3)
_refine_ls_extinction_method none
_refine_ls_goodness_of_fit_ref 1.059
_refine_ls_hydrogen_treatment constr
_refine_ls_matrix_type full
_refine_ls_number_parameters 290
_refine_ls_number_reflns 4317
_refine_ls_number_restraints 3
_refine_ls_restrained_S_all 1.059
_refine_ls_R_factor_all 0.0483
_refine_ls_R_factor_gt 0.0361
_refine_ls_shift/su_max 0.001
_refine_ls_shift/su_mean 0.000
_refine_ls_structure_factor_coef Fsqd
_refine_ls_weighting_details 'calc w=1/[\s^2^(Fo^2^)+(0.0415P)^2^+3.4222P] where P=(Fo^2^+2Fc^2^)/3'
_refine_ls_weighting_scheme calc
_refine_ls_wR_factor_gt 0.0879
_refine_ls_wR_factor_ref 0.0970
_reflns_number_gt 3093
_reflns_number_total 4317
_reflns_threshold_expression >2sigma(I)
_cod_data_source_file b907107e.txt
_cod_data_source_block a
_cod_depositor_comments
;
The following automatic conversions were performed:
'_symmetry_cell_setting' value 'Orthorhombic' changed to 'orthorhombic'
according to '/home/saulius/struct/CIF-dictionaries/cif_core.dic'
dictionary named 'cif_core.dic' version 2.4.1 from
2010-06-29.

'_exptl_absorpt_correction_type' value 'Multi-scan' changed
to 'multi-scan' according to
'/home/saulius/struct/CIF-dictionaries/cif_core.dic' dictionary named
'cif_core.dic' version 2.4.1 from 2010-06-29.

Automatic conversion script
Id: cif_fix_enum 1527 2010-12-29 10:47:43Z saulius 
;
_cod_original_sg_symbol_H-M Pna2(1)
_cod_database_code 7201262

loop_
_symmetry_equiv_pos_as_xyz
'x, y, z'
'-x, -y, z+1/2'
'x+1/2, -y+1/2, z'
'-x+1/2, y+1/2, z+1/2'

loop_
_atom_site_label
_atom_site_type_symbol
_atom_site_fract_x
_atom_site_fract_y
_atom_site_fract_z
_atom_site_U_iso_or_equiv
_atom_site_adp_type
_atom_site_occupancy
_atom_site_symmetry_multiplicity
_atom_site_calc_flag
_atom_site_refinement_flags
_atom_site_disorder_assembly
_atom_site_disorder_group
Tb1 Tb 1.00089(3) 0.843884(17) 0.69639(15) 0.02099(10) Uani 1 1 d . . .
O1W O 0.9725(6) 0.6505(3) 0.7025(14) 0.043(2) Uani 1 1 d D . .
H1WA H 0.8935 0.6360 0.6946 0.064 Uiso 1 1 calc RD . .
H1WB H 0.9952 0.6182 0.7492 0.064 Uiso 1 1 d RD . .
O1 O 1.2291(5) 0.9719(4) 0.6890(7) 0.0379(14) Uani 1 1 d . . .
O2 O 1.0673(5) 0.9933(4) 0.7925(4) 0.0320(12) Uani 1 1 d . . .
O3 O 1.3453(8) 1.2886(5) 1.0848(4) 0.0292(17) Uani 1 1 d . . .
O4 O 1.1554(8) 1.2035(6) 1.0777(4) 0.0286(15) Uani 1 1 d . . .
O5 O 1.3471(8) 0.6959(6) 0.8157(5) 0.0313(15) Uani 1 1 d . . .
O6 O 1.1592(8) 0.7851(5) 0.8050(5) 0.0336(19) Uani 1 1 d . . .
O7 O 1.0299(5) 1.0064(4) 1.0858(4) 0.0286(12) Uani 1 1 d . . .
O8 O 1.1823(5) 1.0192(3) 1.1963(7) 0.0322(11) Uani 1 1 d . . .
C1 C 1.2649(7) 1.0924(5) 0.8114(5) 0.0251(15) Uani 1 1 d . . .
C2 C 1.2267(6) 1.1247(5) 0.9010(5) 0.0198(14) Uani 1 1 d . . .
H2 H 1.1477 1.1010 0.9276 0.024 Uiso 1 1 calc R . .
C3 C 1.3070(7) 1.1920(5) 0.9495(5) 0.0248(15) Uani 1 1 d . . .
C4 C 1.4233(8) 1.2269(5) 0.9099(5) 0.0326(17) Uani 1 1 d . . .
H4 H 1.4779 1.2712 0.9433 0.039 Uiso 1 1 calc R . .
C5 C 1.4596(9) 1.1972(7) 0.8217(7) 0.042(2) Uani 1 1 d . . .
H5 H 1.5378 1.2223 0.7950 0.050 Uiso 1 1 calc R . .
C6 C 1.3805(8) 1.1303(6) 0.7721(5) 0.0380(19) Uani 1 1 d . . .
H6 H 1.4052 1.1107 0.7120 0.046 Uiso 1 1 calc R . .
C7 C 1.1818(8) 1.0148(6) 0.7606(6) 0.0324(18) Uani 1 1 d . . .
C8 C 1.2664(8) 1.2295(6) 1.0470(7) 0.0223(18) Uani 1 1 d . . .
C9 C 1.2717(6) 0.7813(5) 0.9505(5) 0.0215(15) Uani 1 1 d . . .
C10 C 1.1956(7) 0.8606(5) 0.9899(5) 0.0233(15) Uani 1 1 d . . .
H10 H 1.1341 0.8954 0.9530 0.028 Uiso 1 1 calc R . .
C11 C 1.2115(7) 0.8873(5) 1.0825(5) 0.0234(14) Uani 1 1 d . . .
C12 C 1.2972(8) 0.8324(6) 1.1382(6) 0.038(2) Uani 1 1 d . . .
H12 H 1.3059 0.8497 1.2010 0.046 Uiso 1 1 calc R . .
C13 C 1.3713(10) 0.7515(7) 1.1030(6) 0.050(2) Uani 1 1 d . . .
H13 H 1.4291 0.7151 1.1414 0.060 Uiso 1 1 calc R . .
C14 C 1.3571(7) 0.7265(6) 1.0096(5) 0.0329(17) Uani 1 1 d . . .
H14 H 1.4053 0.6721 0.9854 0.040 Uiso 1 1 calc R . .
C15 C 1.2572(6) 0.7523(4) 0.8521(7) 0.016(2) Uani 1 1 d . . .
C16 C 1.1369(7) 0.9765(5) 1.1250(5) 0.0255(15) Uani 1 1 d . . .
C17 C 1.2563(8) 0.9953(7) 1.4326(7) 0.0382(19) Uani 1 1 d . . .
C18 C 1.4576(10) 1.0336(8) 1.4770(9) 0.059(3) Uani 1 1 d . . .
H18 H 1.5312 1.0442 1.5156 0.070 Uiso 1 1 calc R . .
N1 N 1.4585(8) 1.0460(7) 1.3872(7) 0.056(2) Uani 1 1 d . . .
N2 N 1.3343(7) 1.0201(5) 1.3603(5) 0.0413(17) Uani 1 1 d . . .
H1 H 1.3080 1.0195 1.3030 0.050 Uiso 1 1 calc R . .
N3 N 1.3335(8) 1.0026(5) 1.5081(5) 0.0432(18) Uani 1 1 d . . .
H3 H 1.3106 0.9904 1.5650 0.052 Uiso 1 1 calc R . .
N4 N 1.1309(7) 0.9704(5) 1.4275(5) 0.0426(17) Uani 1 1 d . . .
H42 H 1.0871 0.9559 1.4776 0.051 Uiso 1 1 calc R . .
H41 H 1.0915 0.9683 1.3740 0.051 Uiso 1 1 calc R . .

loop_
_atom_site_aniso_label
_atom_site_aniso_U_11
_atom_site_aniso_U_22
_atom_site_aniso_U_33
_atom_site_aniso_U_23
_atom_site_aniso_U_13
_atom_site_aniso_U_12
Tb1 0.02319(15) 0.02301(16) 0.01678(15) -0.0005(3) -0.00229(13) 0.00122(11)
O1W 0.055(3) 0.029(3) 0.044(6) 0.000(3) -0.014(8) -0.006(2)
O1 0.047(3) 0.041(3) 0.026(3) -0.012(3) -0.006(4) 0.003(2)
O2 0.030(3) 0.032(3) 0.034(3) -0.010(2) -0.005(2) -0.003(2)
O3 0.029(4) 0.035(4) 0.024(3) -0.017(3) 0.001(3) -0.004(3)
O4 0.028(4) 0.040(4) 0.018(3) -0.004(3) 0.010(3) -0.006(3)
O5 0.031(4) 0.030(3) 0.033(4) -0.010(3) 0.003(3) 0.007(3)
O6 0.040(4) 0.038(4) 0.023(4) -0.003(3) -0.014(3) 0.016(3)
O7 0.034(3) 0.022(3) 0.030(3) -0.005(2) -0.004(2) 0.006(2)
O8 0.039(3) 0.035(3) 0.023(2) -0.010(3) -0.008(4) 0.011(2)
C1 0.030(4) 0.029(3) 0.016(3) -0.006(3) 0.000(3) 0.002(3)
C2 0.020(3) 0.023(3) 0.016(3) -0.003(3) 0.003(3) -0.005(3)
C3 0.028(4) 0.029(4) 0.017(4) -0.008(3) 0.006(3) -0.006(3)
C4 0.035(4) 0.029(4) 0.035(4) -0.010(3) 0.007(3) -0.012(3)
C5 0.043(5) 0.042(5) 0.040(5) -0.003(4) 0.021(4) -0.016(4)
C6 0.041(5) 0.047(4) 0.027(4) -0.011(4) 0.017(4) -0.013(4)
C7 0.037(4) 0.024(4) 0.036(4) -0.004(3) -0.015(4) 0.000(3)
C8 0.034(4) 0.018(3) 0.016(4) 0.003(3) -0.001(3) 0.004(3)
C9 0.020(3) 0.026(3) 0.018(4) -0.009(3) -0.008(3) 0.001(3)
C10 0.019(3) 0.029(4) 0.022(4) 0.002(3) -0.003(3) 0.000(3)
C11 0.025(4) 0.020(3) 0.024(4) -0.003(3) 0.002(3) 0.003(2)
C12 0.046(5) 0.047(5) 0.023(4) -0.009(3) -0.012(4) 0.022(4)
C13 0.058(6) 0.061(5) 0.030(4) -0.003(4) -0.018(4) 0.029(5)
C14 0.038(4) 0.037(4) 0.024(4) -0.012(3) -0.008(3) 0.014(3)
C15 0.022(4) 0.015(4) 0.011(4) -0.001(2) 0.006(2) 0.003(3)
C16 0.028(4) 0.025(3) 0.024(4) 0.001(3) 0.008(3) 0.002(3)
C17 0.043(4) 0.034(4) 0.037(5) 0.005(4) 0.006(4) 0.006(4)
C18 0.036(5) 0.062(6) 0.078(8) -0.012(6) -0.022(5) -0.007(4)
N1 0.044(4) 0.064(5) 0.061(6) -0.003(5) 0.000(4) -0.007(4)
N2 0.040(4) 0.053(4) 0.030(4) 0.005(3) 0.006(3) 0.012(3)
N3 0.054(5) 0.049(4) 0.027(3) -0.006(3) -0.002(3) 0.001(3)
N4 0.041(4) 0.050(4) 0.037(4) 0.007(3) -0.005(3) 0.000(3)

loop_
_atom_type_symbol
_atom_type_description
_atom_type_scat_dispersion_real
_atom_type_scat_dispersion_imag
_atom_type_scat_source
C C 0.0033 0.0016 'International Tables Vol C Tables 4.2.6.8 and 6.1.1.4'
H H 0.0000 0.0000 'International Tables Vol C Tables 4.2.6.8 and 6.1.1.4'
N N 0.0061 0.0033 'International Tables Vol C Tables 4.2.6.8 and 6.1.1.4'
O O 0.0106 0.0060 'International Tables Vol C Tables 4.2.6.8 and 6.1.1.4'
Tb Tb -0.1723 4.1537 'International Tables Vol C Tables 4.2.6.8 and 6.1.1.4'

loop_
_geom_angle_atom_site_label_1
_geom_angle_atom_site_label_2
_geom_angle_atom_site_label_3
_geom_angle
_geom_angle_site_symmetry_1
_geom_angle_site_symmetry_3
_geom_angle_publ_flag
O3 Tb1 O6 84.58(16) 4_744 . ?
O3 Tb1 O5 148.86(17) 4_744 3_465 ?
O6 Tb1 O5 83.5(4) . 3_465 ?
O3 Tb1 O4 82.1(3) 4_744 2_774 ?
O6 Tb1 O4 145.47(17) . 2_774 ?
O5 Tb1 O4 91.69(16) 3_465 2_774 ?
O3 Tb1 O2 116.7(2) 4_744 . ?
O6 Tb1 O2 73.5(2) . . ?
O5 Tb1 O2 87.2(2) 3_465 . ?
O4 Tb1 O2 140.6(2) 2_774 . ?
O3 Tb1 O7 84.1(2) 4_744 2_774 ?
O6 Tb1 O7 138.4(2) . 2_774 ?
O5 Tb1 O7 122.9(2) 3_465 2_774 ?
O4 Tb1 O7 71.5(2) 2_774 2_774 ?
O2 Tb1 O7 76.25(16) . 2_774 ?
O3 Tb1 O1W 77.6(4) 4_744 . ?
O6 Tb1 O1W 74.0(4) . . ?
O5 Tb1 O1W 71.5(4) 3_465 . ?
O4 Tb1 O1W 72.1(4) 2_774 . ?
O2 Tb1 O1W 142.7(5) . . ?
O7 Tb1 O1W 141.0(5) 2_774 . ?
O3 Tb1 O8 133.5(3) 4_744 2_774 ?
O6 Tb1 O8 135.4(3) . 2_774 ?
O5 Tb1 O8 72.1(3) 3_465 2_774 ?
O4 Tb1 O8 73.6(3) 2_774 2_774 ?
O2 Tb1 O8 68.6(2) . 2_774 ?
O7 Tb1 O8 50.9(2) 2_774 2_774 ?
O1W Tb1 O8 128.22(17) . 2_774 ?
O3 Tb1 O1 68.4(2) 4_744 . ?
O6 Tb1 O1 71.3(3) . . ?
O5 Tb1 O1 133.1(3) 3_465 . ?
O4 Tb1 O1 130.9(3) 2_774 . ?
O2 Tb1 O1 48.4(2) . . ?
O7 Tb1 O1 67.3(2) 2_774 . ?
O1W Tb1 O1 132.88(17) . . ?
O8 Tb1 O1 98.90(15) 2_774 . ?
O3 Tb1 C16 109.0(2) 4_744 2_774 ?
O6 Tb1 C16 144.6(2) . 2_774 ?
O5 Tb1 C16 97.2(3) 3_465 2_774 ?
O4 Tb1 C16 69.9(2) 2_774 2_774 ?
O2 Tb1 C16 71.20(18) . 2_774 ?
O7 Tb1 C16 25.70(19) 2_774 2_774 ?
O1W Tb1 C16 139.8(3) . 2_774 ?
O8 Tb1 C16 25.3(2) 2_774 2_774 ?
O1 Tb1 C16 83.34(19) . 2_774 ?
O3 Tb1 C7 92.7(2) 4_744 . ?
O6 Tb1 C7 69.1(2) . . ?
O5 Tb1 C7 109.6(3) 3_465 . ?
O4 Tb1 C7 143.1(2) 2_774 . ?
O2 Tb1 C7 24.0(2) . . ?
O7 Tb1 C7 71.61(19) 2_774 . ?
O1W Tb1 C7 142.5(3) . . ?
O8 Tb1 C7 84.4(2) 2_774 . ?
O1 Tb1 C7 24.5(2) . . ?
C16 Tb1 C7 77.58(19) 2_774 . ?
Tb1 O1W H1WA 109.5 . . ?
Tb1 O1W H1WB 120.7 . . ?
H1WA O1W H1WB 104.8 . . ?
C7 O1 Tb1 86.3(5) . . ?
C7 O2 Tb1 102.6(4) . . ?
C8 O3 Tb1 156.7(7) . 4_755 ?
C8 O4 Tb1 155.2(7) . 2_775 ?
C15 O5 Tb1 152.1(7) . 3_565 ?
C15 O6 Tb1 170.6(7) . . ?
C16 O7 Tb1 93.9(4) . 2_775 ?
C16 O8 Tb1 93.3(4) . 2_775 ?
C6 C1 C2 119.4(6) . . ?
C6 C1 C7 120.8(7) . . ?
C2 C1 C7 119.8(6) . . ?
C3 C2 C1 119.7(6) . . ?
C3 C2 H2 120.2 . . ?
C1 C2 H2 120.2 . . ?
C4 C3 C2 120.0(6) . . ?
C4 C3 C8 119.4(6) . . ?
C2 C3 C8 120.6(6) . . ?
C5 C4 C3 120.6(7) . . ?
C5 C4 H4 119.7 . . ?
C3 C4 H4 119.7 . . ?
C4 C5 C6 120.3(7) . . ?
C4 C5 H5 119.9 . . ?
C6 C5 H5 119.9 . . ?
C1 C6 C5 120.1(7) . . ?
C1 C6 H6 119.9 . . ?
C5 C6 H6 119.9 . . ?
O1 C7 O2 122.2(7) . . ?
O1 C7 C1 119.3(7) . . ?
O2 C7 C1 118.5(7) . . ?
O1 C7 Tb1 69.2(4) . . ?
O2 C7 Tb1 53.4(3) . . ?
C1 C7 Tb1 168.8(6) . . ?
O3 C8 O4 126.2(10) . . ?
O3 C8 C3 115.6(7) . . ?
O4 C8 C3 118.0(8) . . ?
C14 C9 C10 118.0(6) . . ?
C14 C9 C15 120.3(6) . . ?
C10 C9 C15 121.6(6) . . ?
C11 C10 C9 120.7(6) . . ?
C11 C10 H10 119.7 . . ?
C9 C10 H10 119.7 . . ?
C12 C11 C10 119.6(6) . . ?
C12 C11 C16 118.7(7) . . ?
C10 C11 C16 121.7(6) . . ?
C11 C12 C13 121.6(7) . . ?
C11 C12 H12 119.2 . . ?
C13 C12 H12 119.2 . . ?
C14 C13 C12 118.5(7) . . ?
C14 C13 H13 120.8 . . ?
C12 C13 H13 120.8 . . ?
C13 C14 C9 121.5(7) . . ?
C13 C14 H14 119.3 . . ?
C9 C14 H14 119.3 . . ?
O6 C15 O5 121.8(10) . . ?
O6 C15 C9 119.9(6) . . ?
O5 C15 C9 118.3(7) . . ?
O8 C16 O7 121.8(6) . . ?
O8 C16 C11 119.8(7) . . ?
O7 C16 C11 118.4(6) . . ?
O8 C16 Tb1 61.4(4) . 2_775 ?
O7 C16 Tb1 60.4(4) . 2_775 ?
C11 C16 Tb1 176.2(5) . 2_775 ?
N4 C17 N3 128.7(9) . . ?
N4 C17 N2 125.5(9) . . ?
N3 C17 N2 105.8(7) . . ?
N1 C18 N3 111.3(9) . . ?
N1 C18 H18 124.3 . . ?
N3 C18 H18 124.3 . . ?
C18 N1 N2 104.2(8) . . ?
C17 N2 N1 112.3(8) . . ?
C17 N2 H1 123.9 . . ?
N1 N2 H1 123.9 . . ?
C17 N3 C18 106.3(9) . . ?
C17 N3 H3 126.8 . . ?
C18 N3 H3 126.8 . . ?
C17 N4 H42 120.0 . . ?
C17 N4 H41 120.0 . . ?
H42 N4 H41 120.0 . . ?

loop_
_geom_bond_atom_site_label_1
_geom_bond_atom_site_label_2
_geom_bond_distance
_geom_bond_site_symmetry_2
_geom_bond_publ_flag
Tb1 O3 2.331(7) 4_744 ?
Tb1 O6 2.347(7) . ?
Tb1 O5 2.353(8) 3_465 ?
Tb1 O4 2.388(7) 2_774 ?
Tb1 O2 2.490(5) . ?
Tb1 O7 2.546(5) 2_774 ?
Tb1 O1W 2.564(4) . ?
Tb1 O8 2.569(4) 2_774 ?
Tb1 O1 2.837(5) . ?
Tb1 C16 2.921(7) 2_774 ?
Tb1 C7 3.028(7) . ?
O1W H1WA 0.8200 . ?
O1W H1WB 0.8230 . ?
O1 C7 1.260(12) . ?
O2 C7 1.263(10) . ?
O3 C8 1.233(11) . ?
O3 Tb1 2.331(7) 4_755 ?
O4 C8 1.240(11) . ?
O4 Tb1 2.388(7) 2_775 ?
O5 C15 1.276(10) . ?
O5 Tb1 2.353(8) 3_565 ?
O6 C15 1.264(11) . ?
O7 C16 1.269(9) . ?
O7 Tb1 2.546(5) 2_775 ?
O8 C16 1.248(11) . ?
O8 Tb1 2.569(4) 2_775 ?
C1 C6 1.377(10) . ?
C1 C2 1.402(9) . ?
C1 C7 1.504(10) . ?
C2 C3 1.382(9) . ?
C2 H2 0.9300 . ?
C3 C4 1.371(10) . ?
C3 C8 1.533(12) . ?
C4 C5 1.370(11) . ?
C4 H4 0.9300 . ?
C5 C6 1.380(11) . ?
C5 H5 0.9300 . ?
C6 H6 0.9300 . ?
C9 C14 1.400(9) . ?
C9 C10 1.410(10) . ?
C9 C15 1.465(12) . ?
C10 C11 1.378(10) . ?
C10 H10 0.9300 . ?
C11 C12 1.375(10) . ?
C11 C16 1.518(9) . ?
C12 C13 1.392(11) . ?
C12 H12 0.9300 . ?
C13 C14 1.381(11) . ?
C13 H13 0.9300 . ?
C14 H14 0.9300 . ?
C16 Tb1 2.921(7) 2_775 ?
C17 N4 1.297(10) . ?
C17 N3 1.329(12) . ?
C17 N2 1.336(11) . ?
C18 N1 1.294(14) . ?
C18 N3 1.378(13) . ?
C18 H18 0.9300 . ?
N1 N2 1.342(11) . ?
N2 H1 0.8600 . ?
N3 H3 0.8600 . ?
N4 H42 0.8600 . ?
N4 H41 0.8600 . ?

loop_
_geom_hbond_atom_site_label_D
_geom_hbond_atom_site_label_H
_geom_hbond_atom_site_label_A
_geom_hbond_distance_DH
_geom_hbond_distance_HA
_geom_hbond_distance_DA
_geom_hbond_angle_DHA
_geom_hbond_site_symmetry_A
O1W H1WA O1 0.82 2.17 2.924(8) 152.2 3_465
O1W H1WB N1 0.82 2.24 3.06(2) 172.3 4_744
N2 H1 O8 0.86 1.97 2.791(12) 158.3 .
N3 H3 O1 0.86 1.96 2.816(12) 170.4 1_556
N4 H41 O2 0.86 2.03 2.805(9) 149.2 2_775
N4 H42 O7 0.86 2.00 2.791(9) 152.2 2_775
